data_7001258
loop_
_publ_author_name
'Knight, Edward R.'
'Leung, Nina H.'
'Lin, Yvonne H.'
'Cowley, Andrew R.'
'Watkin, David J.'
'Thompson, Amber L.'
'Hogarth, Graeme'
'Wilton-Ely, James D. E. T.'

_publ_section_title
;
 Multimetallic arrays: Symmetrical bi-, tri- and tetrametallic
 complexes based on the group 10 metals and the functionalisation of
 gold nanoparticles with nickel-phosphine surface units
;
_journal_issue 19
_journal_name_full 'Dalton Transactions'
_journal_page_first 3688
_journal_page_last 3697
_journal_paper_doi 10.1039/b821947h
_journal_year 2009
_chemical_formula_moiety 'C76.60 H69.20 B2 Cl5.20 F8 Fe2 N2 P4 Pd2 S4'
_chemical_formula_sum 'C76.6 H69.2 B2 Cl5.2 F8 Fe2 N2 P4 Pd2 S4'
_chemical_formula_weight 1952.42
_chemical_melting_point ?
_space_group_IT_number 14
_symmetry_cell_setting monoclinic
_symmetry_space_group_name_Hall '-P 2yn'
_symmetry_space_group_name_H-M 'P 1 21/n 1'
_atom_sites_solution_hydrogens geom
_atom_sites_solution_primary direct
_audit_creation_date 08-02-26
_audit_creation_method CRYSTALS_ver_12.85
_cell_angle_alpha 90
_cell_angle_beta 97.2552(8)
_cell_angle_gamma 90
_cell_formula_units_Z 2
_cell_length_a 10.5409(2)
_cell_length_b 18.8334(3)
_cell_length_c 21.2790(4)
_cell_measurement_reflns_used 45252
_cell_measurement_temperature 150
_cell_measurement_theta_max 28
_cell_measurement_theta_min 5
_cell_volume 4190.51(13)
_computing_cell_refinement 'DENZO/SCALEPACK (Otwinowski & Minor, 1997)'
_computing_data_collection 'COLLECT (Nonius, 1997-2001).'
_computing_data_reduction 'DENZO/SCALEPACK (Otwinowski & Minor, 1997)'
_computing_molecular_graphics 'CAMERON (Watkin et al., 1996)'
_computing_publication_material 'CRYSTALS (Betteridge et al., 2003)'
_computing_structure_refinement 'CRYSTALS (Betteridge et al., 2003)'
_computing_structure_solution 'SIR92 (Altomare et al., 1994)'
_diffrn_ambient_temperature 150
_diffrn_measured_fraction_theta_full 0.992
_diffrn_measured_fraction_theta_max 0.992
_diffrn_measurement_device 'Nonius KappaCCD'
_diffrn_measurement_device_type Area
_diffrn_measurement_method \w
_diffrn_radiation_monochromator graphite
_diffrn_radiation_type 'Mo K\a'
_diffrn_radiation_wavelength 0.71073
_diffrn_reflns_av_R_equivalents 0.081
_diffrn_reflns_limit_h_max 13
_diffrn_reflns_limit_h_min -13
_diffrn_reflns_limit_k_max 22
_diffrn_reflns_limit_k_min -24
_diffrn_reflns_limit_l_max 27
_diffrn_reflns_limit_l_min -27
_diffrn_reflns_number 45252
_diffrn_reflns_theta_full 27.486
_diffrn_reflns_theta_max 27.486
_diffrn_reflns_theta_min 5.131
_diffrn_standards_number 0
_exptl_absorpt_coefficient_mu 1.164
_exptl_absorpt_correction_T_max 0.91
_exptl_absorpt_correction_T_min 0.85
_exptl_absorpt_correction_type multi-scan
_exptl_absorpt_process_details 'DENZO/SCALEPACK (Otwinowski & Minor, 1997)'
_exptl_crystal_colour orange
_exptl_crystal_density_diffrn 1.547
_exptl_crystal_density_meas ?
_exptl_crystal_density_method .
_exptl_crystal_description block
_exptl_crystal_F_000 1962.400
_exptl_crystal_size_max 0.14
_exptl_crystal_size_mid 0.14
_exptl_crystal_size_min 0.08
_refine_diff_density_max 2.09
_refine_diff_density_min -0.55
_refine_ls_extinction_method None
_refine_ls_goodness_of_fit_ref 1.0797
_refine_ls_hydrogen_treatment noref
_refine_ls_matrix_type full
_refine_ls_number_parameters 523
_refine_ls_number_reflns 5172
_refine_ls_number_restraints 51
_refine_ls_R_factor_all 0.0948
_refine_ls_R_factor_gt 0.0535
_refine_ls_shift/su_max 0.000885
_refine_ls_structure_factor_coef F
_refine_ls_weighting_details
;
Method, part 1, Chebychev polynomial, (Watkin, 1994, Prince, 1982)
[weight] = 1.0/[A~0~*T~0~(x)+A~1~*T~1~(x) ... +A~n-1~]*T~n-1~(x)]
where A~i~ are the Chebychev coefficients listed below and x= Fcalc/Fmax
Method = Robust Weighting (Prince, 1982)
W = [weight] * [1-(deltaF/6*sigmaF)^2^]^2^
A~i~ are:
0.445 0.263 0.218
;
_refine_ls_weighting_scheme calc
_refine_ls_wR_factor_all 0.0959
_refine_ls_wR_factor_gt 0.0598
_refine_ls_wR_factor_ref 0.0558
_reflns_limit_h_max 13
_reflns_limit_h_min -13
_reflns_limit_k_max 24
_reflns_limit_k_min 0
_reflns_limit_l_max 27
_reflns_limit_l_min 0
_reflns_number_gt 5911
_reflns_number_total 9827
_reflns_threshold_expression I>2.0\s(I)
_oxford_diffrn_Wilson_B_factor 0.00
_oxford_diffrn_Wilson_scale 0.00
_oxford_refine_ls_r_factor_ref 0.0483
_oxford_refine_ls_scale 0.08517(16)
_oxford_reflns_number_all 9537
_oxford_reflns_threshold_expression_ref I>3.0\s(I)
_oxford_structure_analysis_title arc1609
_cod_data_source_file b821947h.txt
_cod_data_source_block 5
_cod_depositor_comments
;
The following automatic conversions were performed:
'_symmetry_cell_setting' value 'Monoclinic' changed to 'monoclinic'
according to '/home/saulius/struct/CIF-dictionaries/cif_core.dic'
dictionary named 'cif_core.dic' version 2.4.1 from 2010-06-29.

Automatic conversion script
Id: cif_fix_enum 1527 2010-12-29 10:47:43Z saulius 

The following automatic conversions were performed:

'_chemical_melting_point' value 'not measured' was changed to '?' -
the value is undefined or not given.

Automatic conversion script
Id: cif_fix_values 1646 2011-03-28 12:23:43Z adriana 
;
_cod_original_sg_symbol_H-M 'P 1 21/n 1 '
_cod_original_formula_sum 'C76.60 H69.20 B2 Cl5.20 F8 Fe2 N2 P4 Pd2 S4'
_cod_database_code 7001258

loop_
_symmetry_equiv_pos_as_xyz
x,y,z
-x,-y,-z
-x+1/2,y+1/2,-z+1/2
x+1/2,-y+1/2,z+1/2

loop_
_atom_site_label
_atom_site_type_symbol
_atom_site_fract_x
_atom_site_fract_y
_atom_site_fract_z
_atom_site_U_iso_or_equiv
_atom_site_occupancy
_atom_site_adp_type
_atom_site_refinement_flags_posn
_atom_site_refinement_flags_adp
_atom_site_refinement_flags_occupancy
_atom_site_disorder_assembly
_atom_site_disorder_group
_oxford_atom_site_special_shape
_atom_site_attached_hydrogens
Pd1 Pd 0.07779(4) 0.58411(2) 0.264701(18) 0.0224 1.0000 Uani . . . . . . .
Fe1 Fe 0.14388(8) 0.60826(5) 0.07576(4) 0.0346 1.0000 Uani . . . . . . .
S1 S -0.06224(12) 0.51413(8) 0.31680(6) 0.0260 1.0000 Uani . . . . . . .
S2 S 0.18952(13) 0.56169(8) 0.36473(6) 0.0281 1.0000 Uani . . . . . . .
C1 C 0.0523(5) 0.5198(3) 0.3821(2) 0.0231 1.0000 Uani . . . . . . .
N1 N 0.0365(4) 0.4949(2) 0.43865(19) 0.0253 1.0000 Uani . . . . . . .
C2 C 0.1353(5) 0.5022(3) 0.4939(2) 0.0278 1.0000 Uani . . . . . . .
C3 C 0.0799(5) 0.5410(3) 0.5469(2) 0.0292 1.0000 Uani . . . . . . .
P1 P -0.07389(13) 0.60556(8) 0.17869(6) 0.0239 1.0000 Uani . . . . . . .
C4 C -0.0324(5) 0.6271(3) 0.1014(2) 0.0287 1.0000 Uani . . . . . . .
C5 C 0.0273(6) 0.6923(3) 0.0833(3) 0.0339 1.0000 Uani . . . . . . .
C6 C 0.0502(6) 0.6855(4) 0.0190(3) 0.0436 1.0000 Uani . . . . . . .
C7 C 0.0075(6) 0.6175(4) -0.0025(2) 0.0404 1.0000 Uani . . . . . . .
C8 C -0.0430(5) 0.5810(4) 0.0475(2) 0.0303 1.0000 Uani . . . . . . .
C9 C -0.1749(5) 0.6787(3) 0.1967(2) 0.0262 1.0000 Uani . . . . . . .
C10 C -0.2434(6) 0.7194(4) 0.1496(3) 0.0364 1.0000 Uani . . . . . . .
C11 C -0.3175(7) 0.7762(4) 0.1651(3) 0.0471 1.0000 Uani . . . . . . .
C12 C -0.3213(7) 0.7932(4) 0.2275(3) 0.0448 1.0000 Uani . . . . . . .
C13 C -0.2567(6) 0.7520(4) 0.2754(3) 0.0411 1.0000 Uani . . . . . . .
C14 C -0.1849(6) 0.6954(3) 0.2605(3) 0.0311 1.0000 Uani . . . . . . .
C15 C -0.1780(5) 0.5293(3) 0.1607(2) 0.0257 1.0000 Uani . . . . . . .
C16 C -0.3091(6) 0.5364(3) 0.1466(3) 0.0344 1.0000 Uani . . . . . . .
C17 C -0.3839(6) 0.4756(4) 0.1285(3) 0.0428 1.0000 Uani . . . . . . .
C18 C -0.3260(7) 0.4111(4) 0.1239(3) 0.0403 1.0000 Uani . . . . . . .
C19 C -0.1961(6) 0.4044(3) 0.1371(3) 0.0338 1.0000 Uani . . . . . . .
C20 C -0.1217(6) 0.4626(3) 0.1570(3) 0.0307 1.0000 Uani . . . . . . .
P2 P 0.24638(13) 0.64162(8) 0.22837(6) 0.0273 1.0000 Uani . . . . . . .
C21 C 0.2753(5) 0.6062(4) 0.1529(3) 0.0344 1.0000 Uani . . . . . . .
C22 C 0.2401(6) 0.5351(4) 0.1329(3) 0.0400 1.0000 Uani . . . . . . .
C23 C 0.2719(7) 0.5256(5) 0.0708(3) 0.0547 1.0000 Uani . . . . . . .
C24 C 0.3248(6) 0.5886(6) 0.0516(3) 0.0598 1.0000 Uani . . . . . . .
C25 C 0.3291(6) 0.6394(5) 0.1014(3) 0.0504 1.0000 Uani . . . . . . .
C26 C 0.3968(5) 0.6269(4) 0.2787(3) 0.0325 1.0000 Uani . . . . . . .
C27 C 0.4787(6) 0.5739(4) 0.2647(3) 0.0409 1.0000 Uani . . . . . . .
C28 C 0.5933(6) 0.5630(5) 0.3039(3) 0.0521 1.0000 Uani . . . . . . .
C29 C 0.6221(7) 0.6034(5) 0.3569(3) 0.0601 1.0000 Uani . . . . . . .
C30 C 0.5409(7) 0.6566(5) 0.3724(3) 0.0501 1.0000 Uani . . . . . . .
C31 C 0.4275(6) 0.6679(4) 0.3333(3) 0.0423 1.0000 Uani . . . . . . .
C32 C 0.2339(6) 0.7371(3) 0.2220(3) 0.0355 1.0000 Uani . . . . . . .
C33 C 0.1228(6) 0.7713(4) 0.2376(3) 0.0442 1.0000 Uani . . . . . . .
C34 C 0.1114(9) 0.8454(4) 0.2326(5) 0.0649 1.0000 Uani . . . . . . .
C35 C 0.2102(10) 0.8847(5) 0.2127(6) 0.0811 1.0000 Uani . . . . . . .
C36 C 0.3202(9) 0.8505(5) 0.1983(6) 0.0756 1.0000 Uani . . . . . . .
C37 C 0.3313(7) 0.7781(4) 0.2035(4) 0.0532 1.0000 Uani . . . . . . .
B1 B 0.1423(9) 0.2980(5) 0.5160(4) 0.0537 1.0000 Uani . . . . . . .
F1 F 0.2483(5) 0.3298(3) 0.4954(3) 0.0733 1.0000 Uani . . . . . . .
F2 F 0.0529(5) 0.2829(3) 0.4654(3) 0.0889 1.0000 Uani . . . . . . .
F3 F 0.1833(6) 0.2371(3) 0.5477(3) 0.0836 1.0000 Uani . . . . . . .
F4 F 0.0903(5) 0.3441(3) 0.5571(2) 0.0643 1.0000 Uani . . . . . . .
C38 C 0.171(2) 0.8014(9) 0.4622(8) 0.0907 0.5000 Uani D U . 1 1 . .
Cl1 Cl 0.2023(7) 0.8290(3) 0.3892(2) 0.0970 0.5000 Uani D U . 1 1 . .
Cl2 Cl 0.1193(4) 0.8729(2) 0.50309(19) 0.0586 0.5000 Uani D U . 1 1 . .
C39 C 0.4927(15) 0.6099(10) 0.5323(11) 0.0912 0.5000 Uani D U . 1 2 . .
Cl3 Cl 0.3509(7) 0.6595(3) 0.5163(3) 0.0766 0.5000 Uani D U . 1 2 . .
Cl4 Cl 0.4745(7) 0.5373(3) 0.5815(3) 0.1095 0.5000 Uani D U . 1 2 . .
C40 C 0.632(4) 0.362(2) 0.4760(11) 0.0978 0.3000 Uani D U . 1 3 . .
Cl5 Cl 0.7387(8) 0.2912(4) 0.5145(3) 0.0701 0.3000 Uani D U . 1 3 . .
Cl6 Cl 0.6016(7) 0.3867(5) 0.3906(6) 0.0940 0.3000 Uani D U . 1 3 . .
H21 H 0.2057 0.5301 0.4812 0.0321 1.0000 Uiso . . . . . . .
H22 H 0.1669 0.4558 0.5078 0.0321 1.0000 Uiso . . . . . . .
H31 H 0.1421 0.5421 0.5844 0.0352 1.0000 Uiso . . . . . . .
H32 H 0.0582 0.5896 0.5334 0.0351 1.0000 Uiso . . . . . . .
H51 H 0.0447 0.7342 0.1102 0.0398 1.0000 Uiso . . . . . . .
H61 H 0.0865 0.7222 -0.0058 0.0518 1.0000 Uiso . . . . . . .
H71 H 0.0124 0.5988 -0.0448 0.0469 1.0000 Uiso . . . . . . .
H81 H -0.0782 0.5331 0.0454 0.0360 1.0000 Uiso . . . . . . .
H101 H -0.2399 0.7086 0.1070 0.0428 1.0000 Uiso . . . . . . .
H111 H -0.3644 0.8029 0.1333 0.0549 1.0000 Uiso . . . . . . .
H121 H -0.3680 0.8326 0.2382 0.0540 1.0000 Uiso . . . . . . .
H131 H -0.2621 0.7631 0.3175 0.0492 1.0000 Uiso . . . . . . .
H141 H -0.1422 0.6677 0.2929 0.0371 1.0000 Uiso . . . . . . .
H161 H -0.3493 0.5808 0.1488 0.0413 1.0000 Uiso . . . . . . .
H171 H -0.4727 0.4795 0.1195 0.0502 1.0000 Uiso . . . . . . .
H181 H -0.3758 0.3711 0.1117 0.0478 1.0000 Uiso . . . . . . .
H191 H -0.1573 0.3605 0.1332 0.0423 1.0000 Uiso . . . . . . .
H201 H -0.0327 0.4576 0.1681 0.0370 1.0000 Uiso . . . . . . .
H221 H 0.2016 0.4988 0.1581 0.0468 1.0000 Uiso . . . . . . .
H231 H 0.2581 0.4823 0.0452 0.0641 1.0000 Uiso . . . . . . .
H241 H 0.3507 0.5977 0.0098 0.0719 1.0000 Uiso . . . . . . .
H251 H 0.3605 0.6885 0.1007 0.0599 1.0000 Uiso . . . . . . .
H271 H 0.4576 0.5455 0.2290 0.0481 1.0000 Uiso . . . . . . .
H281 H 0.6504 0.5275 0.2938 0.0619 1.0000 Uiso . . . . . . .
H291 H 0.6981 0.5958 0.3845 0.0698 1.0000 Uiso . . . . . . .
H301 H 0.5612 0.6842 0.4086 0.0589 1.0000 Uiso . . . . . . .
H311 H 0.3715 0.7036 0.3434 0.0502 1.0000 Uiso . . . . . . .
H331 H 0.0577 0.7443 0.2512 0.0530 1.0000 Uiso . . . . . . .
H341 H 0.0379 0.8681 0.2429 0.0790 1.0000 Uiso . . . . . . .
H351 H 0.2036 0.9342 0.2092 0.0969 1.0000 Uiso . . . . . . .
H361 H 0.3865 0.8772 0.1852 0.0919 1.0000 Uiso . . . . . . .
H371 H 0.4056 0.7560 0.1940 0.0641 1.0000 Uiso . . . . . . .
H381 H 0.2467 0.7808 0.4850 0.1080 0.5000 Uiso . . . 1 1 . .
H382 H 0.1036 0.7647 0.4555 0.1080 0.5000 Uiso . . . 1 1 . .
H391 H 0.5625 0.6399 0.5533 0.1082 0.5000 Uiso . . . 1 2 . .
H392 H 0.5157 0.5920 0.4936 0.1080 0.5000 Uiso . . . 1 2 . .
H401 H 0.6502 0.4030 0.4988 0.1341 0.3000 Uiso . . . 1 3 . .
H402 H 0.5429 0.3438 0.4847 0.1340 0.3000 Uiso . . . 1 3 . .

loop_
_atom_site_aniso_label
_atom_site_aniso_U_11
_atom_site_aniso_U_22
_atom_site_aniso_U_33
_atom_site_aniso_U_23
_atom_site_aniso_U_13
_atom_site_aniso_U_12
Pd1 0.02105(18) 0.0292(2) 0.01688(18) 0.00212(17) 0.00159(13) -0.00033(18)
Fe1 0.0244(4) 0.0611(6) 0.0181(4) 0.0037(4) 0.0023(3) 0.0032(4)
S1 0.0241(6) 0.0345(8) 0.0186(6) 0.0035(5) -0.0001(5) -0.0028(5)
S2 0.0232(6) 0.0404(8) 0.0201(6) 0.0048(5) 0.0005(5) -0.0035(6)
C1 0.024(2) 0.026(3) 0.020(2) 0.002(2) 0.0013(19) -0.001(2)
N1 0.025(2) 0.033(3) 0.016(2) 0.0066(17) -0.0014(17) -0.0049(19)
C2 0.025(3) 0.036(3) 0.020(2) 0.008(2) -0.006(2) -0.005(2)
C3 0.032(3) 0.037(3) 0.020(2) 0.009(2) 0.004(2) -0.009(2)
P1 0.0244(6) 0.0298(8) 0.0172(6) 0.0023(5) 0.0011(5) 0.0016(5)
C4 0.022(3) 0.043(4) 0.020(2) 0.007(2) -0.001(2) 0.006(2)
C5 0.029(3) 0.044(4) 0.029(3) 0.008(3) 0.004(2) -0.004(3)
C6 0.039(3) 0.068(5) 0.024(3) 0.014(3) 0.002(2) -0.005(3)
C7 0.032(3) 0.078(5) 0.011(2) 0.001(3) 0.001(2) 0.008(3)
C8 0.022(2) 0.048(3) 0.021(2) 0.000(2) 0.0017(19) 0.002(3)
C9 0.022(2) 0.031(3) 0.026(3) 0.002(2) 0.002(2) -0.003(2)
C10 0.036(3) 0.044(4) 0.028(3) 0.002(3) -0.001(2) 0.012(3)
C11 0.050(4) 0.049(4) 0.040(4) 0.006(3) -0.004(3) 0.014(3)
C12 0.045(4) 0.034(4) 0.056(4) -0.001(3) 0.011(3) 0.015(3)
C13 0.042(3) 0.041(4) 0.040(3) -0.008(3) 0.006(3) 0.002(3)
C14 0.031(3) 0.036(3) 0.026(3) -0.001(2) 0.003(2) -0.001(2)
C15 0.032(3) 0.029(3) 0.015(2) 0.004(2) 0.001(2) 0.001(2)
C16 0.029(3) 0.039(4) 0.035(3) -0.002(2) 0.001(2) 0.001(3)
C17 0.034(3) 0.045(4) 0.047(4) -0.008(3) -0.005(3) -0.007(3)
C18 0.051(4) 0.039(4) 0.031(3) -0.005(3) 0.005(3) -0.014(3)
C19 0.050(4) 0.028(3) 0.025(3) 0.000(2) 0.014(2) 0.002(3)
C20 0.035(3) 0.031(3) 0.027(3) 0.005(2) 0.007(2) -0.005(2)
P2 0.0230(7) 0.0379(8) 0.0209(6) 0.0033(6) 0.0021(5) -0.0030(6)
C21 0.021(3) 0.060(4) 0.022(3) 0.004(2) 0.002(2) 0.000(3)
C22 0.033(3) 0.055(4) 0.031(3) -0.003(3) 0.000(2) 0.009(3)
C23 0.039(4) 0.092(6) 0.032(3) -0.013(4) 0.000(3) 0.022(4)
C24 0.028(3) 0.129(8) 0.024(3) -0.002(4) 0.004(2) 0.015(4)
C25 0.024(3) 0.097(6) 0.029(3) 0.004(3) -0.001(2) -0.006(3)
C26 0.019(2) 0.055(4) 0.023(3) 0.006(3) 0.004(2) -0.008(3)
C27 0.033(3) 0.060(5) 0.028(3) 0.001(3) 0.000(2) 0.004(3)
C28 0.025(3) 0.086(6) 0.043(4) 0.002(4) -0.004(3) 0.004(3)
C29 0.031(3) 0.114(7) 0.033(3) 0.008(4) -0.008(3) -0.002(4)
C30 0.036(4) 0.079(5) 0.033(3) -0.002(3) -0.004(3) -0.003(4)
C31 0.031(3) 0.068(5) 0.026(3) -0.005(3) -0.001(2) -0.008(3)
C32 0.032(3) 0.040(4) 0.034(3) 0.005(3) 0.001(2) -0.006(3)
C33 0.039(3) 0.041(4) 0.053(4) 0.000(3) 0.007(3) -0.003(3)
C34 0.062(5) 0.043(4) 0.091(6) -0.002(4) 0.018(5) 0.006(4)
C35 0.083(7) 0.038(5) 0.124(9) 0.020(5) 0.021(6) 0.002(5)
C36 0.058(5) 0.050(5) 0.122(8) 0.026(5) 0.024(5) -0.009(4)
C37 0.040(4) 0.052(5) 0.069(5) 0.018(4) 0.013(3) -0.004(3)
B1 0.064(5) 0.037(5) 0.057(5) -0.004(4) -0.003(4) -0.006(4)
F1 0.066(3) 0.074(3) 0.079(3) 0.002(3) 0.009(3) -0.009(3)
F2 0.075(3) 0.091(4) 0.091(4) -0.024(3) -0.030(3) 0.002(3)
F3 0.102(4) 0.056(3) 0.095(4) 0.021(3) 0.020(3) 0.028(3)
F4 0.063(3) 0.066(3) 0.063(3) 0.003(2) 0.006(2) 0.014(2)
C38 0.088(10) 0.106(10) 0.078(7) -0.010(6) 0.010(8) 0.021(9)
Cl1 0.130(5) 0.099(4) 0.059(3) -0.016(3) 0.000(3) 0.040(4)
Cl2 0.047(2) 0.073(3) 0.055(2) 0.0101(19) 0.0019(16) 0.0004(18)
C39 0.070(8) 0.073(9) 0.125(11) 0.036(7) -0.010(9) -0.007(6)
Cl3 0.074(3) 0.046(3) 0.107(4) -0.003(2) -0.001(3) -0.007(2)
Cl4 0.118(5) 0.080(4) 0.113(4) 0.042(3) -0.051(4) -0.022(3)
C40 0.057(12) 0.090(13) 0.141(9) -0.005(12) -0.012(12) -0.020(10)
Cl5 0.073(4) 0.078(5) 0.058(4) -0.024(3) 0.004(3) -0.014(4)
Cl6 0.046(4) 0.079(5) 0.151(8) 0.012(5) -0.012(4) 0.001(4)

loop_
_atom_type_symbol
_atom_type_scat_dispersion_real
_atom_type_scat_dispersion_imag
_atom_type_scat_Cromer_Mann_a1
_atom_type_scat_Cromer_Mann_b1
_atom_type_scat_Cromer_Mann_a2
_atom_type_scat_Cromer_Mann_b2
_atom_type_scat_Cromer_Mann_a3
_atom_type_scat_Cromer_Mann_b3
_atom_type_scat_Cromer_Mann_a4
_atom_type_scat_Cromer_Mann_b4
_atom_type_scat_Cromer_Mann_c
_atom_type_scat_source
C 0.0033 0.0016 2.3100 20.8439 1.0200 10.2075 1.5886 0.5687 0.8650 51.6512 0.2156 'International Tables Vol C 4.2.6.8 and 6.1.1.4'
H 0.0000 0.0000 0.4930 10.5109 0.3229 26.1257 0.1402 3.1424 0.0408 57.7998 0.0030 'International Tables Vol C 4.2.6.8 and 6.1.1.4'
B 0.0013 0.0007 2.0545 23.2185 1.3326 1.0210 1.0979 60.3498 0.7068 0.1403 -0.1932 'International Tables Vol C 4.2.6.8 and 6.1.1.4'
Cl 0.1484 0.1585 11.4604 0.0104 7.1964 1.1662 6.2556 18.5194 1.6455 47.7784 -9.5574 'International Tables Vol C 4.2.6.8 and 6.1.1.4'
F 0.0171 0.0103 3.5392 10.2825 2.6412 4.2944 1.5170 0.2615 1.0243 26.1476 0.2776 'International Tables Vol C 4.2.6.8 and 6.1.1.4'
Fe 0.3463 0.8444 11.7695 4.7611 7.3573 0.3072 3.5222 15.3535 2.3045 76.8805 1.0369 'International Tables Vol C 4.2.6.8 and 6.1.1.4'
N 0.0061 0.0033 12.2126 0.0057 3.1322 9.8933 2.0125 28.9975 1.1663 0.5826 -11.5290 'International Tables Vol C 4.2.6.8 and 6.1.1.4'
P 0.1023 0.0942 6.4345 1.9067 4.1791 27.1570 1.7800 0.5260 1.4908 68.1645 1.1149 'International Tables Vol C 4.2.6.8 and 6.1.1.4'
Pd -0.9988 1.0072 19.3319 0.6987 15.5017 7.9893 5.2954 25.2052 0.6058 76.8986 5.2659 'International Tables Vol C 4.2.6.8 and 6.1.1.4'
S 0.1246 0.1234 6.9053 1.4679 5.2034 22.2151 1.4379 0.2536 1.5863 56.1720 0.8669 'International Tables Vol C 4.2.6.8 and 6.1.1.4'

loop_
_geom_angle_atom_site_label_1
_geom_angle_site_symmetry_1
_geom_angle_atom_site_label_2
_geom_angle_site_symmetry_2
_geom_angle_atom_site_label_3
_geom_angle_site_symmetry_3
_geom_angle
_geom_angle_publ_flag
S1 . Pd1 . S2 . 75.18(5) yes
S1 . Pd1 . C1 . 37.60(11) yes
S2 . Pd1 . C1 . 37.73(11) yes
S1 . Pd1 . P1 . 93.36(5) yes
S2 . Pd1 . P1 . 166.52(5) yes
C1 . Pd1 . P1 . 130.05(11) yes
S1 . Pd1 . P2 . 168.20(5) yes
S2 . Pd1 . P2 . 93.98(5) yes
C1 . Pd1 . P2 . 131.70(11) yes
P1 . Pd1 . P2 . 97.96(5) yes
C4 . Fe1 . C5 . 42.0(2) yes
C4 . Fe1 . C6 . 69.4(2) yes
C5 . Fe1 . C6 . 40.8(2) yes
C4 . Fe1 . C7 . 68.6(2) yes
C5 . Fe1 . C7 . 68.3(3) yes
C6 . Fe1 . C7 . 40.1(3) yes
C4 . Fe1 . C8 . 41.1(2) yes
C5 . Fe1 . C8 . 69.4(2) yes
C6 . Fe1 . C8 . 68.5(3) yes
C7 . Fe1 . C8 . 40.5(2) yes
C4 . Fe1 . C21 . 110.1(2) yes
C5 . Fe1 . C21 . 108.3(3) yes
C6 . Fe1 . C21 . 136.2(3) yes
C7 . Fe1 . C21 . 176.2(3) yes
C8 . Fe1 . C21 . 140.6(2) yes
C4 . Fe1 . C22 . 111.3(2) yes
C5 . Fe1 . C22 . 138.5(2) yes
C6 . Fe1 . C22 . 178.0(3) yes
C7 . Fe1 . C22 . 141.9(3) yes
C8 . Fe1 . C22 . 113.3(3) yes
C4 . Fe1 . C23 . 140.2(3) yes
C5 . Fe1 . C23 . 176.7(3) yes
C6 . Fe1 . C23 . 140.2(3) yes
C7 . Fe1 . C23 . 114.5(3) yes
C8 . Fe1 . C23 . 113.9(3) yes
C4 . Fe1 . C24 . 178.8(2) yes
C5 . Fe1 . C24 . 138.4(3) yes
C6 . Fe1 . C24 . 111.7(3) yes
C7 . Fe1 . C24 . 112.6(2) yes
C8 . Fe1 . C24 . 139.7(3) yes
C4 . Fe1 . C25 . 138.8(3) yes
C5 . Fe1 . C25 . 108.9(3) yes
C6 . Fe1 . C25 . 108.9(3) yes
C7 . Fe1 . C25 . 137.3(3) yes
C8 . Fe1 . C25 . 177.4(3) yes
C21 . Fe1 . C22 . 41.8(3) yes
C21 . Fe1 . C23 . 68.9(3) yes
C22 . Fe1 . C23 . 40.4(3) yes
C21 . Fe1 . C24 . 68.8(2) yes
C22 . Fe1 . C24 . 67.6(3) yes
C23 . Fe1 . C24 . 39.3(4) yes
C21 . Fe1 . C25 . 41.6(2) yes
C22 . Fe1 . C25 . 69.3(3) yes
C23 . Fe1 . C25 . 67.9(4) yes
C24 . Fe1 . C25 . 40.5(3) yes
Pd1 . S1 . C1 . 85.88(17) yes
Pd1 . S2 . C1 . 86.44(17) yes
S2 . C1 . S1 . 112.1(3) yes
S2 . C1 . Pd1 . 55.83(14) yes
S1 . C1 . Pd1 . 56.52(14) yes
S2 . C1 . N1 . 124.1(4) yes
S1 . C1 . N1 . 123.8(4) yes
Pd1 . C1 . N1 . 175.1(4) yes
C3 2_566 N1 . C1 . 123.9(4) yes
C3 2_566 N1 . C2 . 113.6(4) yes
C1 . N1 . C2 . 122.4(4) yes
N1 . C2 . C3 . 109.7(4) yes
N1 . C2 . H21 . 108.3 no
C3 . C2 . H21 . 108.9 no
N1 . C2 . H22 . 109.9 no
C3 . C2 . H22 . 110.9 no
H21 . C2 . H22 . 109.0 no
C2 . C3 . N1 2_566 110.1(5) yes
C2 . C3 . H31 . 109.8 no
N1 2_566 C3 . H31 . 109.7 no
C2 . C3 . H32 . 109.2 no
N1 2_566 C3 . H32 . 108.8 no
H31 . C3 . H32 . 109.3 no
Pd1 . P1 . C4 . 122.65(18) yes
Pd1 . P1 . C9 . 109.38(17) yes
C4 . P1 . C9 . 103.8(3) yes
Pd1 . P1 . C15 . 111.56(17) yes
C4 . P1 . C15 . 101.3(3) yes
C9 . P1 . C15 . 106.9(2) yes
P1 . C4 . Fe1 . 122.8(3) yes
P1 . C4 . C5 . 126.6(4) yes
Fe1 . C4 . C5 . 68.6(3) yes
P1 . C4 . C8 . 126.3(5) yes
Fe1 . C4 . C8 . 70.1(3) yes
C5 . C4 . C8 . 106.9(5) yes
C4 . C5 . Fe1 . 69.4(3) yes
C4 . C5 . C6 . 108.1(6) yes
Fe1 . C5 . C6 . 71.0(4) yes
C4 . C5 . H51 . 125.5 no
Fe1 . C5 . H51 . 127.3 no
C6 . C5 . H51 . 126.3 no
C5 . C6 . Fe1 . 68.2(4) yes
C5 . C6 . C7 . 107.9(5) yes
Fe1 . C6 . C7 . 70.2(4) yes
C5 . C6 . H61 . 125.5 no
Fe1 . C6 . H61 . 128.7 no
C7 . C6 . H61 . 126.6 no
C6 . C7 . Fe1 . 69.8(4) yes
C6 . C7 . C8 . 109.1(5) yes
Fe1 . C7 . C8 . 69.2(3) yes
C6 . C7 . H71 . 125.1 no
Fe1 . C7 . H71 . 127.0 no
C8 . C7 . H71 . 125.7 no
C4 . C8 . C7 . 107.9(6) yes
C4 . C8 . Fe1 . 68.8(3) yes
C7 . C8 . Fe1 . 70.3(3) yes
C4 . C8 . H81 . 126.0 no
C7 . C8 . H81 . 126.1 no
Fe1 . C8 . H81 . 126.1 no
P1 . C9 . C10 . 122.2(4) yes
P1 . C9 . C14 . 119.4(4) yes
C10 . C9 . C14 . 118.4(5) yes
C9 . C10 . C11 . 120.7(6) yes
C9 . C10 . H101 . 119.9 no
C11 . C10 . H101 . 119.4 no
C10 . C11 . C12 . 119.7(6) yes
C10 . C11 . H111 . 120.3 no
C12 . C11 . H111 . 120.0 no
C11 . C12 . C13 . 120.6(6) yes
C11 . C12 . H121 . 120.0 no
C13 . C12 . H121 . 119.4 no
C12 . C13 . C14 . 120.0(6) yes
C12 . C13 . H131 . 119.8 no
C14 . C13 . H131 . 120.2 no
C9 . C14 . C13 . 120.6(5) yes
C9 . C14 . H141 . 119.9 no
C13 . C14 . H141 . 119.6 no
P1 . C15 . C16 . 121.9(4) yes
P1 . C15 . C20 . 118.3(4) yes
C16 . C15 . C20 . 119.6(5) yes
C15 . C16 . C17 . 119.2(6) yes
C15 . C16 . H161 . 121.2 no
C17 . C16 . H161 . 119.6 no
C16 . C17 . C18 . 119.9(6) yes
C16 . C17 . H171 . 120.1 no
C18 . C17 . H171 . 119.9 no
C17 . C18 . C19 . 120.7(6) yes
C17 . C18 . H181 . 119.6 no
C19 . C18 . H181 . 119.6 no
C18 . C19 . C20 . 120.2(6) yes
C18 . C19 . H191 . 120.2 no
C20 . C19 . H191 . 119.6 no
C15 . C20 . C19 . 120.2(5) yes
C15 . C20 . H201 . 119.5 no
C19 . C20 . H201 . 120.3 no
Pd1 . P2 . C21 . 110.5(2) yes
Pd1 . P2 . C26 . 112.60(18) yes
C21 . P2 . C26 . 103.6(3) yes
Pd1 . P2 . C32 . 116.3(2) yes
C21 . P2 . C32 . 108.7(3) yes
C26 . P2 . C32 . 104.2(3) yes
P2 . C21 . Fe1 . 123.0(3) yes
P2 . C21 . C22 . 122.8(4) yes
Fe1 . C21 . C22 . 69.6(3) yes
P2 . C21 . C25 . 130.2(6) yes
Fe1 . C21 . C25 . 70.6(3) yes
C22 . C21 . C25 . 106.9(6) yes
C21 . C22 . Fe1 . 68.6(3) yes
C21 . C22 . C23 . 108.1(6) yes
Fe1 . C22 . C23 . 71.6(4) yes
C21 . C22 . H221 . 126.2 no
Fe1 . C22 . H221 . 126.1 no
C23 . C22 . H221 . 125.7 no
C22 . C23 . Fe1 . 68.0(4) yes
C22 . C23 . C24 . 108.6(7) yes
Fe1 . C23 . C24 . 70.3(5) yes
C22 . C23 . H231 . 125.9 no
Fe1 . C23 . H231 . 126.9 no
C24 . C23 . H231 . 125.5 no
Fe1 . C24 . C23 . 70.4(4) yes
Fe1 . C24 . C25 . 68.8(4) yes
C23 . C24 . C25 . 109.3(6) yes
Fe1 . C24 . H241 . 124.5 no
C23 . C24 . H241 . 125.8 no
C25 . C24 . H241 . 124.8 no
C21 . C25 . C24 . 107.1(7) yes
C21 . C25 . Fe1 . 67.9(3) yes
C24 . C25 . Fe1 . 70.7(4) yes
C21 . C25 . H251 . 125.9 no
C24 . C25 . H251 . 126.9 no
Fe1 . C25 . H251 . 125.3 no
P2 . C26 . C27 . 120.5(4) yes
P2 . C26 . C31 . 119.9(5) yes
C27 . C26 . C31 . 119.6(5) yes
C26 . C27 . C28 . 119.8(6) yes
C26 . C27 . H271 . 119.9 no
C28 . C27 . H271 . 120.3 no
C27 . C28 . C29 . 119.9(7) yes
C27 . C28 . H281 . 119.8 no
C29 . C28 . H281 . 120.3 no
C28 . C29 . C30 . 121.4(6) yes
C28 . C29 . H291 . 120.9 no
C30 . C29 . H291 . 117.7 no
C29 . C30 . C31 . 118.8(7) yes
C29 . C30 . H301 . 121.1 no
C31 . C30 . H301 . 120.1 no
C26 . C31 . C30 . 120.4(7) yes
C26 . C31 . H311 . 120.0 no
C30 . C31 . H311 . 119.6 no
P2 . C32 . C33 . 119.4(5) yes
P2 . C32 . C37 . 121.9(5) yes
C33 . C32 . C37 . 118.7(6) yes
C32 . C33 . C34 . 120.1(7) yes
C32 . C33 . H331 . 119.3 no
C34 . C33 . H331 . 120.6 no
C33 . C34 . C35 . 119.6(8) yes
C33 . C34 . H341 . 120.1 no
C35 . C34 . H341 . 120.3 no
C34 . C35 . C36 . 119.8(8) yes
C34 . C35 . H351 . 120.3 no
C36 . C35 . H351 . 119.9 no
C35 . C36 . C37 . 120.4(8) yes
C35 . C36 . H361 . 119.5 no
C37 . C36 . H361 . 120.1 no
C32 . C37 . C36 . 121.4(7) yes
C32 . C37 . H371 . 119.2 no
C36 . C37 . H371 . 119.5 no
F1 . B1 . F2 . 110.1(8) yes
F1 . B1 . F3 . 107.4(7) yes
F2 . B1 . F3 . 110.9(7) yes
F1 . B1 . F4 . 109.0(7) yes
F2 . B1 . F4 . 109.7(7) yes
F3 . B1 . F4 . 109.6(7) yes
Cl1 . C38 . Cl2 . 109.3(9) yes
Cl1 . C38 . H381 . 109.5 no
Cl2 . C38 . H381 . 110.6 no
Cl1 . C38 . H382 . 107.5 no
Cl2 . C38 . H382 . 110.8 no
H381 . C38 . H382 . 109.0 no
Cl3 . C39 . Cl4 . 112.1(9) yes
Cl3 . C39 . H391 . 110.4 no
Cl4 . C39 . H391 . 107.9 no
Cl3 . C39 . H392 . 108.9 no
Cl4 . C39 . H392 . 107.6 no
H391 . C39 . H392 . 109.8 no
Cl5 . C40 . Cl6 . 128.5(14) yes
Cl5 . C40 . H401 . 107.0 no
Cl6 . C40 . H401 . 108.0 no
Cl5 . C40 . H402 . 100.9 no
Cl6 . C40 . H402 . 102.1 no
H401 . C40 . H402 . 108.8 no

loop_
_geom_bond_atom_site_label_1
_geom_bond_site_symmetry_1
_geom_bond_atom_site_label_2
_geom_bond_site_symmetry_2
_geom_bond_distance
_geom_bond_publ_flag
Pd1 . S1 . 2.3575(13) yes
Pd1 . S2 . 2.3372(13) yes
Pd1 . C1 . 2.819(5) yes
Pd1 . P1 . 2.3088(14) yes
Pd1 . P2 . 2.2969(14) yes
Fe1 . C4 . 2.033(5) yes
Fe1 . C5 . 2.022(6) yes
Fe1 . C6 . 2.061(7) yes
Fe1 . C7 . 2.066(6) yes
Fe1 . C8 . 2.051(5) yes
Fe1 . C21 . 2.010(6) yes
Fe1 . C22 . 2.024(7) yes
Fe1 . C23 . 2.072(8) yes
Fe1 . C24 . 2.070(6) yes
Fe1 . C25 . 2.046(6) yes
S1 . C1 . 1.725(5) yes
S2 . C1 . 1.728(5) yes
C1 . N1 . 1.322(6) yes
N1 . C3 2_566 1.466(7) yes
N1 . C2 . 1.476(6) yes
C2 . C3 . 1.521(8) yes
C2 . H21 . 0.975 no
C2 . H22 . 0.967 no
C3 . H31 . 0.966 no
C3 . H32 . 0.979 no
P1 . C4 . 1.800(5) yes
P1 . C9 . 1.812(6) yes
P1 . C15 . 1.819(6) yes
C4 . C5 . 1.453(8) yes
C4 . C8 . 1.433(8) yes
C5 . C6 . 1.424(8) yes
C5 . H51 . 0.978 no
C6 . C7 . 1.414(11) yes
C6 . H61 . 0.978 no
C7 . C8 . 1.425(8) yes
C7 . H71 . 0.973 no
C8 . H81 . 0.975 no
C9 . C10 . 1.389(8) yes
C9 . C14 . 1.409(8) yes
C10 . C11 . 1.389(9) yes
C10 . H101 . 0.936 no
C11 . C12 . 1.371(10) yes
C11 . H111 . 0.933 no
C12 . C13 . 1.387(10) yes
C12 . H121 . 0.935 no
C13 . C14 . 1.367(9) yes
C13 . H131 . 0.928 no
C14 . H141 . 0.934 no
C15 . C16 . 1.383(8) yes
C15 . C20 . 1.395(8) yes
C16 . C17 . 1.415(9) yes
C16 . H161 . 0.941 no
C17 . C18 . 1.369(10) yes
C17 . H171 . 0.935 no
C18 . C19 . 1.369(9) yes
C18 . H181 . 0.936 no
C19 . C20 . 1.382(8) yes
C19 . H191 . 0.930 no
C20 . H201 . 0.943 no
P2 . C21 . 1.801(6) yes
P2 . C26 . 1.819(6) yes
P2 . C32 . 1.806(7) yes
C21 . C22 . 1.440(10) yes
C21 . C25 . 1.440(9) yes
C22 . C23 . 1.414(9) yes
C22 . H221 . 0.987 no
C23 . C24 . 1.393(13) yes
C23 . H231 . 0.982 no
C24 . C25 . 1.425(12) yes
C24 . H241 . 0.979 no
C25 . H251 . 0.982 no
C26 . C27 . 1.377(9) yes
C26 . C31 . 1.398(9) yes
C27 . C28 . 1.393(9) yes
C27 . H271 . 0.932 no
C28 . C29 . 1.362(11) yes
C28 . H281 . 0.942 no
C29 . C30 . 1.384(12) yes
C29 . H291 . 0.943 no
C30 . C31 . 1.383(9) yes
C30 . H301 . 0.931 no
C31 . H311 . 0.938 no
C32 . C33 . 1.413(9) yes
C32 . C37 . 1.380(9) yes
C33 . C34 . 1.403(11) yes
C33 . H331 . 0.929 no
C34 . C35 . 1.387(13) yes
C34 . H341 . 0.935 no
C35 . C36 . 1.394(14) yes
C35 . H351 . 0.937 no
C36 . C37 . 1.372(12) yes
C36 . H361 . 0.932 no
C37 . H371 . 0.931 no
B1 . F1 . 1.387(11) yes
B1 . F2 . 1.367(10) yes
B1 . F3 . 1.372(10) yes
B1 . F4 . 1.395(10) yes
C38 . Cl1 . 1.710(15) yes
C38 . Cl2 . 1.726(14) yes
C38 . H381 . 0.966 no
C38 . H382 . 0.984 no
C39 . Cl3 . 1.760(15) yes
C39 . Cl4 . 1.747(14) yes
C39 . H391 . 0.989 no
C39 . H392 . 0.949 no
C40 . Cl5 . 1.870(17) yes
C40 . Cl6 . 1.862(18) yes
C40 . H401 . 0.914 no
C40 . H402 . 1.039 no
